data_8100831
loop_
_publ_author_name
'Rahmani, Hossein'
'Taeb, Abbas'
'Tadjarodi, Azadeh'
'Pirelahi, Hooshang'

_publ_section_title
;
Crystal structure of 4-ethyl-3,5-dimethyl-2,4,6-triphenyl-4H-thiopyran, 
C~27~H~26~S and of 4-tert-butyl-3,5-dimethyl-2,4,6-triphenyl-4H-thiopyran, 
C~29~H~30~S
;
_journal_issue 1
_journal_name_full 'Zeitschrift f\"ur Kristallographie - New Crystal Structures'
_journal_page_first 47
_journal_page_last 50
_journal_volume 216
_journal_year 2001
_chemical_formula_iupac C29H30S
_chemical_formula_sum 'C29 H30 S'
_chemical_formula_weight 410.626
_chemical_melting_point 419.5(5)
_space_group_IT_number 14
_symmetry_cell_setting monoclinic
_symmetry_space_group_name_Hall '-P 2ybc'
_symmetry_space_group_name_H-M 'P 1 21/c 1'
_cell_angle_alpha 90.0000
_cell_angle_beta 90.5367(6)
_cell_angle_gamma 90.0000
_cell_formula_units_Z 4
_cell_length_a 8.6745(7)
_cell_length_b 13.1767(10)
_cell_length_c 20.4932(7)
_cell_measurement_temperature 295
_cell_volume 2345.9(3)
_diffrn_ambient_temperature 295
_exptl_crystal_density_diffrn 1.1644
_cod_depositor_comments
;
The following automatic conversions were performed:
'_geom_bond_publ_flag' value 'Y' changed to 'y' according to
'/home/saulius/struct/CIF-dictionaries/cif_core.dic' dictionary named
'cif_core.dic' version 2.4.1 from 2010-06-29 (6 times).

Automatic conversion script
Id: cif_fix_enum 1527 2010-12-29 10:47:43Z saulius 

The following automatic conversions were performed:

'_chemical_melting_point' value '419-420' was changed to '419.5(5)' -
the average value was taken and precision was estimated.

Automatic conversion script
Id: cif_fix_values 1646 2011-03-28 12:23:43Z adriana 
;
_cod_original_sg_symbol_H-M 'P 21/c'
_cod_database_code 8100831

loop_
_symmetry_equiv_pos_as_xyz
'x, y, z'
'-x, y+1/2, -z+1/2'
'-x, -y, -z'
'x, -y-1/2, z-1/2'

loop_
_atom_site_label
_atom_site_fract_x
_atom_site_fract_y
_atom_site_fract_z
_atom_site_U_iso_or_equiv
_atom_site_adp_type
_atom_site_occupancy
_atom_site_type_symbol
S 0.5713(1) 0.2576(1) 0.0985(7) 0.2260(3) Uani 1 S
C3 0.9316(5) 0.2637(4) 0.1384(2) 0.2106(1) Uani 1 C
C5 0.6778(5) 0.3614(4) 0.1262(2) 0.2045(1) Uani 1 C
C1 0.6895(5) 0.1557(4) 0.1205(2) 0.2136(1) Uani 1 C
C2 0.8384(5) 0.1643(4) 0.1392(2) 0.2076(1) Uani 1 C
C4 0.8282(5) 0.3575(4) 0.1434(2) 0.2106(1) Uani 1 C
C21 0.9129(6) 0.0686(5) 0.1647(3) 0.2688(2) Uani 1 C
C41 0.8992(6) 0.4528(4) 0.1707(3) 0.2567(1) Uani 1 C
C302 1.0252(5) 0.2690(5) 0.0713(2) 0.2518(1) Uani 1 C
C36 1.1884(5) 0.2573(5) 0.2088(3) 0.2518(1) Uani 1 C
C11 0.5993(5) 0.0601(4) 0.1161(2) 0.2195(1) Uani 1 C
C51 0.5786(5) 0.4524(4) 0.1286(2) 0.2136(1) Uani 1 C
C31 1.0291(5) 0.2612(4) 0.2023(2) 0.2166(1) Uani 1 C
C35 1.2590(5) 0.2552(5) 0.2696(3) 0.2712(1) Uani 1 C
C15 0.5413(7) -0.0972(5) 0.0637(3) 0.3083(2) Uani 1 C
C53 0.4794(8) 0.6037(5) 0.0802(3) 0.3063(2) Uani 1 C
C56 0.4779(6) 0.4663(4) 0.1790(3) 0.2567(1) Uani 1 C
C12 0.4713(6) 0.0457(4) 0.1540(3) 0.2616(2) Uani 1 C
C34 1.1752(7) 0.2559(6) 0.3245(2) 0.2871(2) Uani 1 C
C16 0.6304(6) -0.0137(4) 0.0713(3) 0.2592(2) Uani 1 C
C52 0.5787(7) 0.5228(5) 0.0797(3) 0.2735(2) Uani 1 C
C303 1.1276(7) 0.3627(5) 0.0667(3) 0.2871(2) Uani 1 C
C304 1.1223(7) 0.1749(5) 0.0582(3) 0.2936(2) Uani 1 C
C33 1.0158(6) 0.2599(6) 0.3198(3) 0.2803(2) Uani 1 C
C14 0.4142(7) -0.1091(5) 0.1002(4) 0.3185(2) Uani 1 C
C54 0.3806(7) 0.6137(5) 0.1305(4) 0.3185(2) Uani 1 C
C301 0.9111(6) 0.2764(6) 0.0146(3) 0.2936(2) Uani 1 C
C55 0.3793(7) 0.5473(5) 0.1795(3) 0.3000(2) Uani 1 C
C13 0.3793(7) -0.0397(5) 0.1450(4) 0.3000(2) Uani 1 C
C32 0.9469(5) 0.2618(5) 0.2594(2) 0.2518(1) Uani 1 C
H413 0.9960 0.4490 0.1810 0.2252 Uiso 1 H
H36 1.2410 0.2560 0.1720 0.2252 Uiso 1 H
H411 0.8600 0.4700 0.2150 0.2252 Uiso 1 H
H8 0.8550 0.2080 0.0110 0.2252 Uiso 1 H
H211 1.0090 0.0740 0.1650 0.2252 Uiso 1 H
H1 1.1730 0.1830 0.0210 0.2252 Uiso 1 H
H35 1.3700 0.2460 0.2700 0.2252 Uiso 1 H
H213 0.9300 0.0170 0.1320 0.2252 Uiso 1 H
H34 1.2100 0.2550 0.3680 0.2252 Uiso 1 H
H3 1.0460 0.1000 0.0550 0.2252 Uiso 1 H
H2 1.1950 0.1590 0.0950 0.2252 Uiso 1 H
H12 0.4530 0.0950 0.1870 0.2252 Uiso 1 H
H6 1.1800 0.3530 0.0270 0.2252 Uiso 1 H
H5 1.1880 0.3800 0.1040 0.2252 Uiso 1 H
H412 0.8810 0.5120 0.1460 0.2252 Uiso 1 H
H9 0.9660 0.2820 -0.0260 0.2252 Uiso 1 H
H212 0.9280 0.0690 0.2120 0.2252 Uiso 1 H
H7 0.8490 0.3440 0.0180 0.2252 Uiso 1 H
H4 1.0580 0.4320 0.0670 0.2252 Uiso 1 H
H52 0.6440 0.5120 0.0470 0.2252 Uiso 1 H
H55 0.3280 0.5530 0.2220 0.2252 Uiso 1 H
H53 0.4740 0.6550 0.0460 0.2252 Uiso 1 H
H14 0.3160 -0.1640 0.0910 0.2252 Uiso 1 H
H56 0.4790 0.4100 0.2180 0.2252 Uiso 1 H
H16 0.7050 -0.0040 0.0440 0.2252 Uiso 1 H
H13 0.3290 -0.0440 0.1810 0.2252 Uiso 1 H
H15 0.5620 -0.1480 0.0300 0.2252 Uiso 1 H
H54 0.3210 0.6660 0.1320 0.2252 Uiso 1 H
H32 0.8190 0.2700 0.2590 0.2252 Uiso 1 H
H33 0.9370 0.2500 0.3730 0.2252 Uiso 1 H

loop_
_atom_site_aniso_label
_atom_site_aniso_U_11
_atom_site_aniso_U_22
_atom_site_aniso_U_33
_atom_site_aniso_U_23
_atom_site_aniso_U_13
_atom_site_aniso_U_12
_atom_site_aniso_type_symbol
S 0.035(7) 0.048(8) 0.070(8) -0.002(1) -0.012(6) 0.000(8) S
C3 0.035(3) 0.051(3) 0.046(3) -0.001(3) 0.002(2) -0.005(3) C
C5 0.036(3) 0.042(3) 0.047(3) -0.001(3) -0.002(3) 0.002(3) C
C1 0.043(3) 0.044(3) 0.048(3) -0.001(3) -0.003(3) 0.003(3) C
C2 0.033(3) 0.048(3) 0.048(3) 0.003(3) -0.004(3) 0.011(3) C
C4 0.041(3) 0.043(3) 0.050(3) -0.001(3) 0.001(3) -0.003(3) C
C21 0.053(3) 0.086(4) 0.077(4) -0.016(4) -0.014(3) 0.018(3) C
C41 0.055(3) 0.063(4) 0.080(4) -0.001(4) -0.021(3) -0.008(3) C
C302 0.043(3) 0.095(4) 0.051(3) -0.008(4) 0.002(3) 0.000(3) C
C36 0.038(3) 0.086(4) 0.066(3) 0.000(4) 0.000(3) -0.001(4) C
C11 0.035(3) 0.050(3) 0.058(3) -0.000(3) -0.009(3) 0.006(3) C
C51 0.036(3) 0.045(3) 0.057(3) -0.001(3) -0.002(3) 0.002(3) C
C31 0.034(3) 0.058(3) 0.049(3) 0.001(3) -0.004(2) -0.003(3) C
C35 0.038(3) 0.099(4) 0.083(4) 0.009(5) -0.030(3) -0.003(4) C
C15 0.093(5) 0.064(4) 0.128(5) -0.032(4) -0.026(4) -0.006(4) C
C53 0.138(6) 0.050(4) 0.091(5) 0.020(4) -0.017(5) 0.029(4) C
C56 0.058(4) 0.051(3) 0.087(4) 0.016(3) 0.009(3) 0.010(3) C
C12 0.062(4) 0.051(4) 0.093(4) -0.006(4) 0.001(4) -0.007(3) C
C34 0.091(4) 0.108(5) 0.049(3) 0.010(4) -0.025(3) -0.020(5) C
C16 0.060(4) 0.060(4) 0.080(4) -0.014(3) 0.000(3) -0.003(3) C
C52 0.093(4) 0.062(4) 0.068(4) 0.011(3) 0.012(4) 0.015(4) C
C303 0.065(4) 0.124(5) 0.060(4) 0.003(4) 0.014(3) -0.017(4) C
C304 0.066(4) 0.125(5) 0.066(4) -0.005(4) 0.021(3) 0.002(4) C
C33 0.057(3) 0.119(5) 0.060(3) 0.001(5) -0.010(3) -0.014(4) C
C14 0.070(4) 0.046(4) 0.187(7) -0.007(5) -0.043(4) -0.012(4) C
C54 0.085(4) 0.067(4) 0.151(6) -0.006(5) -0.013(5) 0.032(4) C
C301 0.058(3) 0.144(6) 0.056(3) 0.002(4) 0.007(3) -0.003(4) C
C55 0.079(4) 0.076(4) 0.117(5) 0.003(4) 0.028(4) 0.012(4) C
C13 0.066(4) 0.070(4) 0.134(6) 0.012(4) 0.016(4) -0.002(4) C
C32 0.040(3) 0.105(4) 0.047(3) 0.003(4) -0.005(3) -0.004(4) C

loop_
_geom_bond_atom_site_label_1
_geom_bond_atom_site_label_2
_geom_bond_site_symmetry_1
_geom_bond_site_symmetry_2
_geom_bond_distance
_geom_bond_publ_flag
S C5 . . 1.742(5) y
S C1 . . 1.747(5) y
C3 C2 . . 1.540(7) y
C3 C4 . . 1.531(7) y
C3 C302 . . 1.605(7) ?
C3 C31 . . 1.554(6) ?
C5 C4 . . 1.350(7) y
C5 C51 . . 1.477(7) ?
C1 C2 . . 1.349(7) y
C1 C11 . . 1.484(7) ?
C2 C21 . . 1.508(8) ?
C4 C41 . . 1.504(7) ?
C21 H211 . . 0.839(5) ?
C21 H213 . . 0.964(6) ?
C21 H212 . . 0.970(6) ?
C41 H413 . . 0.868(5) ?
C41 H411 . . 1.000(6) ?
C41 H412 . . 0.947(6) ?
C302 C303 . . 1.525(9) ?
C302 C304 . . 1.524(9) ?
C302 C301 . . 1.523(7) ?
C36 C31 . . 1.388(6) ?
C36 C35 . . 1.383(7) ?
C36 H36 . . 0.889(5) ?
C11 C12 . . 1.374(7) ?
C11 C16 . . 1.366(8) ?
C51 C56 . . 1.372(7) ?
C51 C52 . . 1.365(8) ?
C31 C32 . . 1.375(6) ?
C35 C34 . . 1.345(7) ?
C35 H35 . . 0.971(5) ?
C15 C16 . . 1.353(8) ?
C15 C14 . . 1.348(9) ?
C15 H15 . . 0.971(7) ?
C53 C52 . . 1.371(9) ?
C53 C54 . . 1.350(1) ?
C53 H53 . . 0.973(6) ?
C56 C55 . . 1.368(8) ?
C56 H56 . . 1.084(6) ?
C12 C13 . . 1.391(8) ?
C12 H12 . . 0.954(6) ?
C34 C33 . . 1.386(8) ?
C34 H34 . . 0.933(5) ?
C16 H16 . . 0.870(6) ?
C52 H52 . . 0.888(6) ?
C303 H6 . . 0.946(6) ?
C303 H5 . . 0.952(6) ?
C303 H4 . . 1.093(7) ?
C304 H1 . . 0.897(6) ?
C304 H3 . . 1.193(7) ?
C304 H2 . . 0.996(6) ?
C33 C32 . . 1.371(7) ?
C33 H33 . . 1.298(5) ?
C14 C13 . . 1.330(1) ?
C14 H14 . . 0.879(6) ?
C54 C55 . . 1.330(1) ?
C54 H54 . . 0.866(6) ?
C301 H8 . . 1.027(7) ?
C301 H9 . . 0.967(5) ?
C301 H7 . . 1.044(7) ?
C55 H55 . . 0.993(7) ?
C13 H13 . . 0.857(7) ?
C32 H32 . . 1.112(5) ?

loop_
_cod_related_entry_id
_cod_related_entry_database
_cod_related_entry_code
1 ChemSpider 21122335
